data_1560204
loop_
_publ_author_name
'Zhong, Xia'
'Zhong, Ziwei'
'Wu, Zhikun'
'Ye, Zhen'
'Feng, Yuxiang'
'Dong, Shunxi'
'Liu, Xiaohua'
'Peng, Qian'
'Feng, Xiaoming'

_publ_section_title
;
 Chiral Lewis acid-bonded picolinaldehyde enables enantiodivergent
 carbonyl catalysis in the Mannich/condensation reaction of glycine ester
;
_journal_issue 12
_journal_name_full 'Chemical Science'
_journal_page_first 4353
_journal_page_last 4360
_journal_paper_doi 10.1039/D0SC07052A
_journal_volume 12
_journal_year 2021
_chemical_absolute_configuration ad
_chemical_formula_moiety 'C19 H18 N2 O2 S2'
_chemical_formula_sum 'C19 H18 N2 O2 S2'
_chemical_formula_weight 370.47
_space_group_crystal_system monoclinic
_space_group_IT_number 4
_space_group_name_Hall 'P 2yb'
_space_group_name_H-M_alt 'P 1 21 1'
_atom_sites_solution_hydrogens mixed
_atom_sites_solution_primary dual
_atom_sites_solution_secondary difmap
_audit_creation_method SHELXL-2017/1
_audit_update_record
;
2020-02-11 deposited with the CCDC.	2021-01-22 downloaded from the CCDC.
;
_cell_angle_alpha 90
_cell_angle_beta 115.2220(10)
_cell_angle_gamma 90
_cell_formula_units_Z 2
_cell_length_a 9.6009(2)
_cell_length_b 10.3983(2)
_cell_length_c 9.9867(2)
_cell_measurement_reflns_used 9918
_cell_measurement_temperature 170(2)
_cell_measurement_theta_max 74.75
_cell_measurement_theta_min 4.89
_cell_volume 901.95(3)
_computing_cell_refinement 'Bruker SAINT'
_computing_data_collection 'Bruker APEX3'
_computing_data_reduction 'Bruker SAINT'
_computing_molecular_graphics 'Bruker SHELXTL'
_computing_publication_material 'Bruker SHELXTL'
_computing_structure_refinement 'SHELXL-2017/1 (Sheldrick, 2017)'
_computing_structure_solution 'SHELXT (Sheldrick 2008)'
_diffrn_ambient_temperature 170(2)
_diffrn_measured_fraction_theta_full 0.994
_diffrn_measured_fraction_theta_max 0.994
_diffrn_measurement_device_type 'Bruker D8 Photon II'
_diffrn_measurement_method '\f and \w scans'
_diffrn_radiation_type CuK\a
_diffrn_radiation_wavelength 1.54178
_diffrn_reflns_av_R_equivalents 0.0316
_diffrn_reflns_av_unetI/netI 0.0321
_diffrn_reflns_Laue_measured_fraction_full 0.994
_diffrn_reflns_Laue_measured_fraction_max 0.994
_diffrn_reflns_limit_h_max 12
_diffrn_reflns_limit_h_min -11
_diffrn_reflns_limit_k_max 12
_diffrn_reflns_limit_k_min -13
_diffrn_reflns_limit_l_max 12
_diffrn_reflns_limit_l_min -12
_diffrn_reflns_number 16275
_diffrn_reflns_point_group_measured_fraction_full 0.988
_diffrn_reflns_point_group_measured_fraction_max 0.983
_diffrn_reflns_theta_full 67.679
_diffrn_reflns_theta_max 74.738
_diffrn_reflns_theta_min 4.895
_exptl_absorpt_coefficient_mu 2.797
_exptl_absorpt_correction_T_max 0.8321
_exptl_absorpt_correction_T_min 0.6856
_exptl_absorpt_correction_type numerical
_exptl_absorpt_process_details 'SADABS (Krause et al., 2015)'
_exptl_crystal_colour colourless
_exptl_crystal_density_diffrn 1.364
_exptl_crystal_description block
_exptl_crystal_F_000 388
_exptl_crystal_recrystallization_method 'Re-crystallisation from solvent: DCM, PE'
_exptl_crystal_size_max 0.190
_exptl_crystal_size_mid 0.138
_exptl_crystal_size_min 0.099
_refine_diff_density_max 0.183
_refine_diff_density_min -0.212
_refine_diff_density_rms 0.036
_refine_ls_abs_structure_details
; 
 Flack x determined using 1633 quotients [(I+)-(I-)]/[(I+)+(I-)] 
 (Parsons, Flack and Wagner, Acta Cryst. B69 (2013) 249-259). 
;
_refine_ls_abs_structure_Flack 0.036(5)
_refine_ls_extinction_method none
_refine_ls_goodness_of_fit_ref 1.038
_refine_ls_hydrogen_treatment mixed
_refine_ls_matrix_type full
_refine_ls_number_parameters 231
_refine_ls_number_reflns 3635
_refine_ls_number_restraints 1
_refine_ls_restrained_S_all 1.037
_refine_ls_R_factor_all 0.0242
_refine_ls_R_factor_gt 0.0236
_refine_ls_shift/su_max 0.000
_refine_ls_shift/su_mean 0.000
_refine_ls_structure_factor_coef Fsqd
_refine_ls_weighting_details 'w=1/[\s^2^(Fo^2^)+(0.0284P)^2^+0.1612P] where P=(Fo^2^+2Fc^2^)/3'
_refine_ls_weighting_scheme calc
_refine_ls_wR_factor_gt 0.0601
_refine_ls_wR_factor_ref 0.0607
_reflns_Friedel_coverage 0.872
_reflns_Friedel_fraction_full 0.981
_reflns_Friedel_fraction_max 0.972
_reflns_number_gt 3574
_reflns_number_total 3635
_reflns_threshold_expression 'I > 2\s(I)'
_cod_data_source_file d0sc07052a2.cif
_cod_data_source_block zhx002
_cod_depositor_comments 'Adding full bibliography for 1560204--1560206.cif.'
_cod_original_sg_symbol_H-M 'P 21'
_cod_database_code 1560204
_shelx_shelxl_version_number 2017/1
_shelx_space_group_comment
; 
The symmetry employed for this shelxl refinement is uniquely defined 
by the following loop, which should always be used as a source of 
symmetry information in preference to the above space-group names. 
They are only intended as comments. 
;
_shelx_estimated_absorpt_t_min 0.619
_shelx_estimated_absorpt_t_max 0.769

loop_
_space_group_symop_operation_xyz
'x, y, z'
'-x, y+1/2, -z'

loop_
_atom_site_label
_atom_site_type_symbol
_atom_site_fract_x
_atom_site_fract_y
_atom_site_fract_z
_atom_site_U_iso_or_equiv
_atom_site_adp_type
_atom_site_occupancy
_atom_site_site_symmetry_order
_atom_site_calc_flag
_atom_site_refinement_flags_posn
_atom_site_refinement_flags_adp
_atom_site_refinement_flags_occupancy
_atom_site_disorder_assembly
_atom_site_disorder_group
S1 S 0.42612(6) 0.44336(5) 0.36657(6) 0.03304(14) Uani 1 1 d . . . . .
S2 S 0.90102(6) 0.28901(5) 0.27189(6) 0.02792(13) Uani 1 1 d . . . . .
O1 O 0.8002(2) 0.82180(16) 0.2544(2) 0.0366(4) Uani 1 1 d . . . . .
O2 O 0.57662(18) 0.74357(15) 0.08509(16) 0.0280(3) Uani 1 1 d . . . . .
N1 N 0.75583(18) 0.52010(16) 0.51028(17) 0.0182(3) Uani 1 1 d . . . . .
N2 N 0.88038(19) 0.56533(16) 0.35800(18) 0.0192(3) Uani 1 1 d . . . . .
H2N H 0.933(3) 0.632(3) 0.401(3) 0.022(6) Uiso 1 1 d . . . . .
C1 C 0.7208(2) 0.60838(18) 0.2829(2) 0.0177(4) Uani 1 1 d . . . . .
H1 H 0.659002 0.542675 0.207997 0.021 Uiso 1 1 calc R U . . .
C2 C 0.7073(2) 0.7368(2) 0.2074(2) 0.0210(4) Uani 1 1 d . . . . .
C3 C 0.5437(3) 0.8657(3) 0.0074(3) 0.0416(6) Uani 1 1 d . . . . .
H3A H 0.450070 0.857678 -0.085099 0.062 Uiso 1 1 calc R U . . .
H3B H 0.630195 0.889888 -0.014842 0.062 Uiso 1 1 calc R U . . .
H3C H 0.528459 0.931927 0.069710 0.062 Uiso 1 1 calc R U . . .
C11 C 0.7795(2) 0.52276(19) 0.6586(2) 0.0188(4) Uani 1 1 d . . . . .
C12 C 0.8871(2) 0.4409(2) 0.7629(2) 0.0236(4) Uani 1 1 d . . . . .
H12 H 0.945735 0.383559 0.733270 0.028 Uiso 1 1 calc R U . . .
C13 C 0.9085(2) 0.4432(3) 0.9090(2) 0.0303(4) Uani 1 1 d . . . . .
H13 H 0.982979 0.388015 0.978843 0.036 Uiso 1 1 calc R U . . .
C14 C 0.8233(3) 0.5243(3) 0.9550(2) 0.0365(5) Uani 1 1 d . . . . .
H14 H 0.839233 0.525767 1.055623 0.044 Uiso 1 1 calc R U . . .
C15 C 0.7147(3) 0.6032(3) 0.8518(3) 0.0365(5) Uani 1 1 d . . . . .
H15 H 0.654597 0.658376 0.882073 0.044 Uiso 1 1 calc R U . . .
C16 C 0.6914(3) 0.6034(2) 0.7043(2) 0.0268(4) Uani 1 1 d . . . . .
H16 H 0.615861 0.658211 0.634868 0.032 Uiso 1 1 calc R U . . .
C21 C 0.6620(2) 0.61763(18) 0.4063(2) 0.0175(4) Uani 1 1 d . . . . .
H21 H 0.687170 0.704299 0.454069 0.021 Uiso 1 1 calc R U . . .
C22 C 0.4921(2) 0.5931(2) 0.3490(2) 0.0205(4) Uani 1 1 d . . . . .
C23 C 0.3717(2) 0.6762(2) 0.2711(3) 0.0289(5) Uani 1 1 d . . . . .
H23 H 0.384055 0.763399 0.249703 0.035 Uiso 1 1 calc R U . . .
C24 C 0.2260(3) 0.6133(3) 0.2270(3) 0.0375(5) Uani 1 1 d . . . . .
H24 H 0.130142 0.654594 0.171975 0.045 Uiso 1 1 calc R U . . .
C25 C 0.2382(3) 0.4898(3) 0.2713(3) 0.0383(6) Uani 1 1 d . . . . .
H25 H 0.152670 0.434877 0.251837 0.046 Uiso 1 1 calc R U . . .
C31 C 0.8760(2) 0.47326(18) 0.4663(2) 0.0179(4) Uani 1 1 d . . . . .
H31 H 0.978007 0.470753 0.554455 0.021 Uiso 1 1 calc R U . . .
C32 C 0.8348(2) 0.34086(19) 0.3982(2) 0.0192(4) Uani 1 1 d . . . . .
C33 C 0.7508(3) 0.2469(2) 0.4250(2) 0.0260(4) Uani 1 1 d . . . . .
H33 H 0.704757 0.256548 0.491837 0.031 Uiso 1 1 calc R U . . .
C34 C 0.7394(3) 0.1327(2) 0.3420(3) 0.0297(5) Uani 1 1 d . . . . .
H34 H 0.684666 0.058229 0.347384 0.036 Uiso 1 1 calc R U . . .
C35 C 0.8147(3) 0.1417(2) 0.2549(3) 0.0300(5) Uani 1 1 d . . . . .
H35 H 0.819245 0.074864 0.192122 0.036 Uiso 1 1 calc R U . . .

loop_
_atom_site_aniso_label
_atom_site_aniso_U_11
_atom_site_aniso_U_22
_atom_site_aniso_U_33
_atom_site_aniso_U_23
_atom_site_aniso_U_13
_atom_site_aniso_U_12
S1 0.0261(3) 0.0297(3) 0.0399(3) 0.0030(2) 0.0108(2) -0.0075(2)
S2 0.0352(3) 0.0247(2) 0.0324(3) -0.0050(2) 0.0226(2) -0.0006(2)
O1 0.0341(9) 0.0239(8) 0.0436(10) 0.0063(7) 0.0086(7) -0.0092(6)
O2 0.0311(8) 0.0261(8) 0.0213(7) 0.0049(6) 0.0057(6) 0.0019(6)
N1 0.0192(7) 0.0201(8) 0.0169(7) -0.0001(6) 0.0091(6) 0.0037(6)
N2 0.0184(7) 0.0187(8) 0.0214(8) -0.0007(7) 0.0092(6) -0.0018(6)
C1 0.0183(8) 0.0173(9) 0.0178(8) -0.0013(7) 0.0079(7) -0.0022(6)
C2 0.0235(9) 0.0203(9) 0.0212(9) 0.0013(8) 0.0115(8) 0.0002(8)
C3 0.0530(16) 0.0316(13) 0.0320(12) 0.0137(10) 0.0103(12) 0.0117(11)
C11 0.0206(9) 0.0186(9) 0.0166(8) -0.0020(7) 0.0072(7) -0.0044(7)
C12 0.0225(9) 0.0262(10) 0.0214(9) 0.0010(8) 0.0086(7) 0.0008(8)
C13 0.0302(10) 0.0385(12) 0.0188(9) 0.0039(10) 0.0072(8) -0.0017(10)
C14 0.0483(14) 0.0455(14) 0.0191(10) -0.0019(9) 0.0177(10) -0.0047(11)
C15 0.0488(14) 0.0415(14) 0.0272(11) -0.0035(10) 0.0238(10) 0.0063(11)
C16 0.0336(11) 0.0271(11) 0.0233(10) -0.0007(8) 0.0156(9) 0.0041(9)
C21 0.0188(9) 0.0169(8) 0.0168(8) 0.0007(7) 0.0076(7) 0.0002(7)
C22 0.0206(9) 0.0218(9) 0.0203(9) -0.0021(7) 0.0098(7) -0.0017(7)
C23 0.0186(9) 0.0352(12) 0.0332(11) -0.0023(9) 0.0113(8) 0.0016(9)
C24 0.0189(10) 0.0470(14) 0.0413(13) -0.0018(11) 0.0077(9) 0.0011(9)
C25 0.0234(11) 0.0480(15) 0.0428(13) -0.0059(11) 0.0134(10) -0.0111(10)
C31 0.0167(8) 0.0195(9) 0.0186(8) -0.0011(7) 0.0085(7) 0.0003(6)
C32 0.0203(9) 0.0187(9) 0.0191(9) 0.0006(7) 0.0090(7) 0.0037(7)
C33 0.0294(10) 0.0223(10) 0.0285(10) 0.0003(8) 0.0145(9) 0.0008(8)
C34 0.0307(11) 0.0205(10) 0.0365(12) 0.0004(9) 0.0129(9) -0.0018(8)
C35 0.0325(11) 0.0221(11) 0.0330(11) -0.0063(9) 0.0118(9) 0.0038(8)

loop_
_atom_type_symbol
_atom_type_description
_atom_type_scat_dispersion_real
_atom_type_scat_dispersion_imag
_atom_type_scat_source
C C 0.0181 0.0091 'International Tables Vol C Tables 4.2.6.8 and 6.1.1.4'
H H 0.0000 0.0000 'International Tables Vol C Tables 4.2.6.8 and 6.1.1.4'
N N 0.0311 0.0180 'International Tables Vol C Tables 4.2.6.8 and 6.1.1.4'
O O 0.0492 0.0322 'International Tables Vol C Tables 4.2.6.8 and 6.1.1.4'
S S 0.3331 0.5567 'International Tables Vol C Tables 4.2.6.8 and 6.1.1.4'

loop_
_geom_angle_atom_site_label_1
_geom_angle_atom_site_label_2
_geom_angle_atom_site_label_3
_geom_angle
_geom_angle_site_symmetry_1
_geom_angle_site_symmetry_3
_geom_angle_publ_flag
C25 S1 C22 92.00(11) . . ?
C35 S2 C32 92.18(11) . . ?
C2 O2 C3 116.31(18) . . ?
C11 N1 C21 120.87(15) . . ?
C11 N1 C31 121.62(15) . . ?
C21 N1 C31 109.93(14) . . ?
C31 N2 C1 103.10(14) . . ?
N2 C1 C2 112.06(16) . . ?
N2 C1 C21 105.45(15) . . ?
C2 C1 C21 110.85(15) . . ?
O1 C2 O2 125.03(19) . . ?
O1 C2 C1 124.33(18) . . ?
O2 C2 C1 110.60(17) . . ?
C16 C11 C12 118.61(18) . . ?
C16 C11 N1 120.58(18) . . ?
C12 C11 N1 120.75(17) . . ?
C13 C12 C11 120.3(2) . . ?
C14 C13 C12 121.2(2) . . ?
C15 C14 C13 118.7(2) . . ?
C14 C15 C16 121.4(2) . . ?
C15 C16 C11 119.8(2) . . ?
N1 C21 C22 113.24(16) . . ?
N1 C21 C1 101.43(14) . . ?
C22 C21 C1 112.81(15) . . ?
C23 C22 C21 128.19(19) . . ?
C23 C22 S1 111.50(15) . . ?
C21 C22 S1 120.18(14) . . ?
C22 C23 C24 111.0(2) . . ?
C25 C24 C23 113.4(2) . . ?
C24 C25 S1 112.04(18) . . ?
N2 C31 N1 106.05(14) . . ?
N2 C31 C32 110.38(15) . . ?
N1 C31 C32 110.22(15) . . ?
C33 C32 C31 128.83(18) . . ?
C33 C32 S2 110.67(15) . . ?
C31 C32 S2 120.47(14) . . ?
C32 C33 C34 112.83(19) . . ?
C35 C34 C33 112.8(2) . . ?
C34 C35 S2 111.56(17) . . ?

loop_
_geom_bond_atom_site_label_1
_geom_bond_atom_site_label_2
_geom_bond_distance
_geom_bond_site_symmetry_2
_geom_bond_publ_flag
S1 C25 1.712(3) . ?
S1 C22 1.718(2) . ?
S2 C35 1.715(2) . ?
S2 C32 1.7231(19) . ?
O1 C2 1.200(3) . ?
O2 C2 1.329(3) . ?
O2 C3 1.451(3) . ?
N1 C11 1.400(2) . ?
N1 C21 1.456(2) . ?
N1 C31 1.480(2) . ?
N2 C31 1.459(2) . ?
N2 C1 1.460(2) . ?
C1 C2 1.512(3) . ?
C1 C21 1.562(3) . ?
C11 C16 1.399(3) . ?
C11 C12 1.399(3) . ?
C12 C13 1.384(3) . ?
C13 C14 1.383(4) . ?
C14 C15 1.380(4) . ?
C15 C16 1.393(3) . ?
C21 C22 1.502(3) . ?
C22 C23 1.387(3) . ?
C23 C24 1.433(3) . ?
C24 C25 1.347(4) . ?
C31 C32 1.512(3) . ?
C32 C33 1.364(3) . ?
C33 C34 1.425(3) . ?
C34 C35 1.350(3) . ?

loop_
_geom_torsion_atom_site_label_1
_geom_torsion_atom_site_label_2
_geom_torsion_atom_site_label_3
_geom_torsion_atom_site_label_4
_geom_torsion
_geom_torsion_site_symmetry_1
_geom_torsion_site_symmetry_2
_geom_torsion_site_symmetry_3
_geom_torsion_site_symmetry_4
_geom_torsion_publ_flag
C31 N2 C1 C2 158.70(15) . . . . ?
C31 N2 C1 C21 38.01(18) . . . . ?
C3 O2 C2 O1 -2.4(3) . . . . ?
C3 O2 C2 C1 175.63(19) . . . . ?
N2 C1 C2 O1 -34.7(3) . . . . ?
C21 C1 C2 O1 82.8(2) . . . . ?
N2 C1 C2 O2 147.26(16) . . . . ?
C21 C1 C2 O2 -95.23(18) . . . . ?
C21 N1 C11 C16 12.2(3) . . . . ?
C31 N1 C11 C16 158.75(19) . . . . ?
C21 N1 C11 C12 -170.58(18) . . . . ?
C31 N1 C11 C12 -24.0(3) . . . . ?
C16 C11 C12 C13 -2.0(3) . . . . ?
N1 C11 C12 C13 -179.2(2) . . . . ?
C11 C12 C13 C14 0.9(4) . . . . ?
C12 C13 C14 C15 0.5(4) . . . . ?
C13 C14 C15 C16 -0.9(4) . . . . ?
C14 C15 C16 C11 -0.2(4) . . . . ?
C12 C11 C16 C15 1.6(3) . . . . ?
N1 C11 C16 C15 178.9(2) . . . . ?
C11 N1 C21 C22 -80.1(2) . . . . ?
C31 N1 C21 C22 129.83(16) . . . . ?
C11 N1 C21 C1 158.74(16) . . . . ?
C31 N1 C21 C1 8.68(18) . . . . ?
N2 C1 C21 N1 -28.84(18) . . . . ?
C2 C1 C21 N1 -150.32(16) . . . . ?
N2 C1 C21 C22 -150.29(16) . . . . ?
C2 C1 C21 C22 88.23(19) . . . . ?
N1 C21 C22 C23 167.4(2) . . . . ?
C1 C21 C22 C23 -78.2(3) . . . . ?
N1 C21 C22 S1 -17.1(2) . . . . ?
C1 C21 C22 S1 97.43(17) . . . . ?
C25 S1 C22 C23 -0.16(18) . . . . ?
C25 S1 C22 C21 -176.44(17) . . . . ?
C21 C22 C23 C24 175.8(2) . . . . ?
S1 C22 C23 C24 -0.1(2) . . . . ?
C22 C23 C24 C25 0.5(3) . . . . ?
C23 C24 C25 S1 -0.6(3) . . . . ?
C22 S1 C25 C24 0.4(2) . . . . ?
C1 N2 C31 N1 -32.33(18) . . . . ?
C1 N2 C31 C32 87.05(17) . . . . ?
C11 N1 C31 N2 -135.53(17) . . . . ?
C21 N1 C31 N2 14.27(19) . . . . ?
C11 N1 C31 C32 104.98(19) . . . . ?
C21 N1 C31 C32 -105.22(17) . . . . ?
N2 C31 C32 C33 -145.8(2) . . . . ?
N1 C31 C32 C33 -28.9(3) . . . . ?
N2 C31 C32 S2 36.4(2) . . . . ?
N1 C31 C32 S2 153.18(13) . . . . ?
C35 S2 C32 C33 0.32(17) . . . . ?
C35 S2 C32 C31 178.56(16) . . . . ?
C31 C32 C33 C34 -178.41(19) . . . . ?
S2 C32 C33 C34 -0.4(2) . . . . ?
C32 C33 C34 C35 0.2(3) . . . . ?
C33 C34 C35 S2 0.0(3) . . . . ?
C32 S2 C35 C34 -0.19(18) . . . . ?
